data_7157233
loop_
_publ_author_name
'Lassagne, Fr\'ed\'eric'
'Dugu\'ep\'eroux, Camille'
'Roca, Carlos'
'Perez, Concepcion'
'Martinez, Ana'
'Baratte, Blandine'
'Robert, Thomas'
'Ruchaud, Sandrine'
'Bach, St\'ephane'
'Erb, William'
'Roisnel, Thierry'
'Mongin, Florence'

_publ_section_title
;
 From simple quinoxalines to potent oxazolo[5,4-f]quinoxaline inhibitors
 of glycogen-synthase kinase 3 (GSK3).
;
_journal_issue 1
_journal_name_full 'Organic &amp; biomolecular chemistry'
_journal_page_first 154
_journal_page_last 162
_journal_paper_doi 10.1039/c9ob02002k
_journal_volume 18
_journal_year 2019
_chemical_compound_source 'synthesis as described'
_chemical_formula_moiety 'C18 H18 N6 O S'
_chemical_formula_sum 'C18 H18 N6 O S'
_chemical_formula_weight 366.44
_space_group_crystal_system monoclinic
_space_group_IT_number 14
_space_group_name_Hall '-P 2yn'
_space_group_name_H-M_alt 'P 1 21/n 1'
_atom_sites_solution_hydrogens geom
_atom_sites_solution_primary dual
_atom_sites_solution_secondary difmap
_audit_update_record
;
2019-11-11 deposited with the CCDC.	2019-11-27 downloaded from the CCDC.
;
_cell_angle_alpha 90
_cell_angle_beta 101.042(2)
_cell_angle_gamma 90
_cell_formula_units_Z 4
_cell_length_a 15.2934(7)
_cell_length_b 5.9374(3)
_cell_length_c 19.2117(11)
_cell_measurement_reflns_used 6507
_cell_measurement_temperature 150
_cell_measurement_theta_max 27.5199
_cell_measurement_theta_min 3.2653
_cell_measurement_wavelength 0.71073
_cell_volume 1712.19(15)
_computing_cell_refinement 'APEX3 (Bruker, 2015)'
_computing_data_collection 'SAINT (Bruker, 2014)'
_computing_data_reduction 'SAINT (Bruker, 2014)'
_computing_molecular_graphics 'SXGRAPH (L. Farrugia, 1999), Mercury (CSD, 2016)'
_computing_publication_material 'CRYSCALC (T. Roisnel, local program, 2019)'
_computing_structure_refinement 'SHELXL-2018_3 (Sheldrick, 2018)'
_computing_structure_solution 'SHELXT (G. Sheldrick, 2015)'
_diffrn_ambient_temperature 150
_diffrn_detector '(CMOS) PHOTON 100'
_diffrn_detector_area_resol_mean 10.4167
_diffrn_measured_fraction_theta_full 0.986
_diffrn_measured_fraction_theta_max 0.984
_diffrn_measurement_device_type 'D8 VENTURE Bruker AXS'
_diffrn_measurement_method 'rotation images'
_diffrn_orient_matrix_UB_11 0.0189322
_diffrn_orient_matrix_UB_12 -0.1176723
_diffrn_orient_matrix_UB_13 0.0370676
_diffrn_orient_matrix_UB_21 -0.0037284
_diffrn_orient_matrix_UB_22 0.1131247
_diffrn_orient_matrix_UB_23 0.0378855
_diffrn_orient_matrix_UB_31 -0.0637761
_diffrn_orient_matrix_UB_32 -0.0415450
_diffrn_orient_matrix_UB_33 -0.0018303
_diffrn_radiation_monochromator 'multilayer monochromator'
_diffrn_radiation_probe x-ray
_diffrn_radiation_source 'Incoatec microfocus sealed tube'
_diffrn_radiation_type MoK\a
_diffrn_radiation_wavelength 0.71073
_diffrn_reflns_av_R_equivalents 0.0409
_diffrn_reflns_av_unetI/netI 0.0362
_diffrn_reflns_limit_h_max 19
_diffrn_reflns_limit_h_min -13
_diffrn_reflns_limit_k_max 7
_diffrn_reflns_limit_k_min -7
_diffrn_reflns_limit_l_max 24
_diffrn_reflns_limit_l_min -24
_diffrn_reflns_number 13845
_diffrn_reflns_theta_full 25.242
_diffrn_reflns_theta_max 27.557
_diffrn_reflns_theta_min 3.265
_diffrn_source_current 1.0
_diffrn_source_voltage 50.0
_exptl_absorpt_coefficient_mu 0.210
_exptl_absorpt_correction_T_max 0.981
_exptl_absorpt_correction_T_min 0.822
_exptl_absorpt_correction_type multi-scan
_exptl_absorpt_process_details
;
  [Sheldrick, G.M. (2014). SADABS Bruker AXS Inc., Madison, Wisconsin, USA]
;
_exptl_crystal_colour colourless
_exptl_crystal_density_diffrn 1.422
_exptl_crystal_description prism
_exptl_crystal_F_000 768
_exptl_crystal_size_max 0.540
_exptl_crystal_size_mid 0.250
_exptl_crystal_size_min 0.090
_refine_diff_density_max 0.328
_refine_diff_density_min -0.388
_refine_diff_density_rms 0.053
_refine_ls_extinction_method none
_refine_ls_goodness_of_fit_ref 1.033
_refine_ls_hydrogen_treatment constr
_refine_ls_matrix_type full
_refine_ls_number_parameters 236
_refine_ls_number_reflns 3900
_refine_ls_number_restraints 0
_refine_ls_restrained_S_all 1.033
_refine_ls_R_factor_all 0.0506
_refine_ls_R_factor_gt 0.0384
_refine_ls_shift/su_max 0.001
_refine_ls_shift/su_mean 0.000
_refine_ls_structure_factor_coef Fsqd
_refine_ls_weighting_details 'w=1/[\s^2^(Fo^2^)+(0.0442P)^2^+1.0595P] where P=(Fo^2^+2Fc^2^)/3'
_refine_ls_weighting_scheme calc
_refine_ls_wR_factor_gt 0.0948
_refine_ls_wR_factor_ref 0.1021
_reflns_Friedel_coverage 0.000
_reflns_number_gt 3215
_reflns_number_total 3900
_reflns_threshold_expression >2sigma(I)
_cod_data_source_file c9ob02002k2.cif
_cod_data_source_block FL316
_cod_depositor_comments 'Adding full bibliography for 7157232--7157233.cif.'
_cod_original_sg_symbol_H-M 'P 21/n'
_cod_database_code 7157233

loop_
_space_group_symop_operation_xyz
'x, y, z'
'-x+1/2, y+1/2, -z+1/2'
'-x, -y, -z'
'x-1/2, -y-1/2, z-1/2'

loop_
_atom_site_label
_atom_site_type_symbol
_atom_site_fract_x
_atom_site_fract_y
_atom_site_fract_z
_atom_site_U_iso_or_equiv
_atom_site_adp_type
_atom_site_occupancy
_atom_site_site_symmetry_order
_atom_site_calc_flag
_atom_site_refinement_flags_posn
_atom_site_refinement_flags_adp
C1 C 0.18532(11) 1.1653(3) 0.70713(8) 0.0216(3) Uani 1 1 d . .
H1A H 0.209024 1.187893 0.758325 0.026 Uiso 1 1 calc R U
H1B H 0.160622 1.010975 0.700637 0.026 Uiso 1 1 calc R U
C2 C 0.26050(10) 1.1896(3) 0.66629(8) 0.0204(3) Uani 1 1 d . .
H2A H 0.284901 1.344283 0.672569 0.024 Uiso 1 1 calc R U
H2B H 0.308917 1.083314 0.685736 0.024 Uiso 1 1 calc R U
N3 N 0.23023(9) 1.1447(2) 0.59059(7) 0.0206(3) Uani 1 1 d . .
C4 C 0.16394(11) 1.3042(3) 0.55439(8) 0.0220(3) Uani 1 1 d . .
H4A H 0.150187 1.268784 0.503101 0.026 Uiso 1 1 calc R U
H4B H 0.188783 1.458591 0.559981 0.026 Uiso 1 1 calc R U
C5 C 0.07860(11) 1.2950(3) 0.58409(9) 0.0255(4) Uani 1 1 d . .
H5A H 0.053211 1.141373 0.577494 0.031 Uiso 1 1 calc R U
H5B H 0.034582 1.400807 0.557283 0.031 Uiso 1 1 calc R U
C6 C 0.26290(10) 0.9653(3) 0.55916(8) 0.0164(3) Uani 1 1 d . .
C7 C 0.23493(11) 0.9231(3) 0.48365(8) 0.0198(3) Uani 1 1 d . .
H7 H 0.191907 1.020281 0.456757 0.024 Uiso 1 1 calc R U
N8 N 0.26642(9) 0.7576(2) 0.45130(7) 0.0199(3) Uani 1 1 d . .
C9 C 0.32844(10) 0.6185(3) 0.49088(8) 0.0166(3) Uani 1 1 d . .
C10 C 0.36257(11) 0.4352(3) 0.45710(8) 0.0205(3) Uani 1 1 d . .
H10 H 0.344567 0.417862 0.407256 0.025 Uiso 1 1 calc R U
C11 C 0.42079(11) 0.2818(3) 0.49405(8) 0.0205(3) Uani 1 1 d . .
H11 H 0.442615 0.157808 0.471186 0.025 Uiso 1 1 calc R U
C12 C 0.44659(10) 0.3178(3) 0.56785(8) 0.0174(3) Uani 1 1 d . .
N13 N 0.50326(9) 0.1913(2) 0.61928(7) 0.0191(3) Uani 1 1 d . .
C14 C 0.50204(10) 0.2985(3) 0.67807(8) 0.0165(3) Uani 1 1 d . .
O15 O 0.45050(7) 0.49027(18) 0.67191(5) 0.0163(2) Uani 1 1 d . .
C16 C 0.41480(10) 0.4991(3) 0.60028(7) 0.0159(3) Uani 1 1 d . .
C17 C 0.35413(9) 0.6580(3) 0.56494(7) 0.0151(3) Uani 1 1 d . .
N18 N 0.32098(8) 0.8299(2) 0.59904(6) 0.0161(3) Uani 1 1 d . .
C19 C 0.54478(10) 0.2447(3) 0.74983(8) 0.0177(3) Uani 1 1 d . .
C20 C 0.54166(10) 0.3576(3) 0.81205(8) 0.0209(3) Uani 1 1 d . .
H20 H 0.511996 0.496865 0.814964 0.025 Uiso 1 1 calc R U
N21 N 0.58737(9) 0.2407(3) 0.86905(7) 0.0248(3) Uani 1 1 d . .
C22 C 0.61763(11) 0.0597(3) 0.84135(8) 0.0229(3) Uani 1 1 d . .
H22 H 0.652346 -0.053213 0.868801 0.027 Uiso 1 1 calc R U
N23 N 0.59400(8) 0.0521(2) 0.76977(7) 0.0184(3) Uani 1 1 d . .
C24 C 0.62197(11) -0.1216(3) 0.72435(9) 0.0223(3) Uani 1 1 d . .
H24A H 0.574443 -0.144765 0.682099 0.027 Uiso 1 1 calc R U
H24B H 0.631277 -0.265692 0.750669 0.027 Uiso 1 1 calc R U
C25 C 0.70735(12) -0.0538(3) 0.70100(9) 0.0265(4) Uani 1 1 d . .
H25A H 0.697238 0.084517 0.672764 0.040 Uiso 1 1 calc R U
H25B H 0.726035 -0.174519 0.672277 0.040 Uiso 1 1 calc R U
H25C H 0.754021 -0.027476 0.742844 0.040 Uiso 1 1 calc R U
S1 S 0.09750(3) 1.36717(8) 0.67752(2) 0.02504(12) Uani 1 1 d . .

loop_
_atom_site_aniso_label
_atom_site_aniso_U_11
_atom_site_aniso_U_22
_atom_site_aniso_U_33
_atom_site_aniso_U_23
_atom_site_aniso_U_13
_atom_site_aniso_U_12
C1 0.0244(8) 0.0229(8) 0.0172(7) 0.0025(6) 0.0030(6) 0.0016(7)
C2 0.0201(8) 0.0245(8) 0.0152(7) -0.0031(6) 0.0002(6) 0.0038(7)
N3 0.0212(7) 0.0254(7) 0.0140(6) -0.0005(5) -0.0001(5) 0.0065(6)
C4 0.0251(8) 0.0238(8) 0.0170(7) 0.0040(6) 0.0037(6) 0.0065(7)
C5 0.0223(8) 0.0300(9) 0.0229(8) 0.0047(7) 0.0006(6) 0.0048(7)
C6 0.0152(7) 0.0197(7) 0.0138(7) 0.0008(6) 0.0019(5) -0.0019(6)
C7 0.0210(8) 0.0214(8) 0.0148(7) 0.0021(6) -0.0018(6) 0.0003(6)
N8 0.0230(7) 0.0218(7) 0.0133(6) 0.0000(5) -0.0007(5) -0.0015(6)
C9 0.0169(7) 0.0185(7) 0.0136(7) -0.0004(6) 0.0013(5) -0.0033(6)
C10 0.0234(8) 0.0245(8) 0.0127(7) -0.0034(6) 0.0012(6) -0.0033(7)
C11 0.0239(8) 0.0213(8) 0.0168(7) -0.0046(6) 0.0048(6) -0.0004(7)
C12 0.0156(7) 0.0193(7) 0.0170(7) -0.0003(6) 0.0021(5) -0.0010(6)
N13 0.0187(6) 0.0200(7) 0.0180(6) 0.0005(5) 0.0021(5) 0.0008(5)
C14 0.0141(7) 0.0173(7) 0.0180(7) 0.0006(6) 0.0032(5) -0.0007(6)
O15 0.0162(5) 0.0191(5) 0.0124(5) 0.0001(4) -0.0005(4) 0.0018(4)
C16 0.0144(7) 0.0209(7) 0.0117(7) -0.0003(6) 0.0005(5) -0.0028(6)
C17 0.0136(7) 0.0183(7) 0.0131(7) -0.0001(5) 0.0016(5) -0.0029(6)
N18 0.0154(6) 0.0188(6) 0.0137(6) -0.0004(5) 0.0021(5) -0.0009(5)
C19 0.0150(7) 0.0192(7) 0.0185(7) 0.0026(6) 0.0020(6) -0.0007(6)
C20 0.0185(7) 0.0255(8) 0.0181(7) 0.0006(6) 0.0022(6) 0.0001(6)
N21 0.0210(7) 0.0338(8) 0.0182(6) 0.0031(6) 0.0002(5) -0.0021(6)
C22 0.0174(7) 0.0289(9) 0.0205(8) 0.0069(7) -0.0010(6) -0.0012(7)
N23 0.0147(6) 0.0201(6) 0.0195(6) 0.0035(5) 0.0012(5) -0.0001(5)
C24 0.0209(8) 0.0158(7) 0.0283(8) 0.0004(6) -0.0001(6) -0.0001(6)
C25 0.0302(9) 0.0236(8) 0.0274(9) -0.0043(7) 0.0101(7) -0.0005(7)
S1 0.0229(2) 0.0306(2) 0.0229(2) 0.00214(17) 0.00757(15) 0.00681(17)

loop_
_atom_type_symbol
_atom_type_description
_atom_type_scat_dispersion_real
_atom_type_scat_dispersion_imag
_atom_type_scat_source
C C 0.0033 0.0016 'International Tables Vol C Tables 4.2.6.8 and 6.1.1.4'
H H 0.0000 0.0000 'International Tables Vol C Tables 4.2.6.8 and 6.1.1.4'
N N 0.0061 0.0033 'International Tables Vol C Tables 4.2.6.8 and 6.1.1.4'
O O 0.0106 0.0060 'International Tables Vol C Tables 4.2.6.8 and 6.1.1.4'
S S 0.1246 0.1234 'International Tables Vol C Tables 4.2.6.8 and 6.1.1.4'

loop_
_geom_angle_atom_site_label_1
_geom_angle_atom_site_label_2
_geom_angle_atom_site_label_3
_geom_angle
C2 C1 S1 111.40(11)
C2 C1 H1A 109.3
S1 C1 H1A 109.3
C2 C1 H1B 109.3
S1 C1 H1B 109.3
H1A C1 H1B 108.0
N3 C2 C1 111.69(13)
N3 C2 H2A 109.3
C1 C2 H2A 109.3
N3 C2 H2B 109.3
C1 C2 H2B 109.3
H2A C2 H2B 107.9
C6 N3 C4 125.03(13)
C6 N3 C2 120.57(12)
C4 N3 C2 114.40(12)
N3 C4 C5 111.37(13)
N3 C4 H4A 109.4
C5 C4 H4A 109.4
N3 C4 H4B 109.4
C5 C4 H4B 109.4
H4A C4 H4B 108.0
C4 C5 S1 112.14(11)
C4 C5 H5A 109.2
S1 C5 H5A 109.2
C4 C5 H5B 109.2
S1 C5 H5B 109.2
H5A C5 H5B 107.9
N18 C6 N3 118.56(13)
N18 C6 C7 120.57(14)
N3 C6 C7 120.86(13)
N8 C7 C6 122.74(14)
N8 C7 H7 118.6
C6 C7 H7 118.6
C7 N8 C9 117.95(13)
N8 C9 C10 118.98(13)
N8 C9 C17 118.99(14)
C10 C9 C17 121.99(14)
C11 C10 C9 122.15(14)
C11 C10 H10 118.9
C9 C10 H10 118.9
C10 C11 C12 116.57(14)
C10 C11 H11 121.7
C12 C11 H11 121.7
C16 C12 N13 108.90(13)
C16 C12 C11 121.12(14)
N13 C12 C11 129.98(14)
C14 N13 C12 103.91(13)
N13 C14 O15 115.70(13)
N13 C14 C19 129.95(14)
O15 C14 C19 114.33(13)
C14 O15 C16 103.15(11)
C12 C16 O15 108.34(12)
C12 C16 C17 124.34(13)
O15 C16 C17 127.29(13)
N18 C17 C16 122.93(13)
N18 C17 C9 123.24(13)
C16 C17 C9 113.81(13)
C6 N18 C17 116.46(12)
C20 C19 N23 105.63(13)
C20 C19 C14 129.45(14)
N23 C19 C14 124.79(14)
N21 C20 C19 110.45(14)
N21 C20 H20 124.8
C19 C20 H20 124.8
C22 N21 C20 104.75(13)
N21 C22 N23 112.99(14)
N21 C22 H22 123.5
N23 C22 H22 123.5
C22 N23 C19 106.19(13)
C22 N23 C24 125.20(13)
C19 N23 C24 128.48(13)
N23 C24 C25 110.83(13)
N23 C24 H24A 109.5
C25 C24 H24A 109.5
N23 C24 H24B 109.5
C25 C24 H24B 109.5
H24A C24 H24B 108.1
C24 C25 H25A 109.5
C24 C25 H25B 109.5
H25A C25 H25B 109.5
C24 C25 H25C 109.5
H25A C25 H25C 109.5
H25B C25 H25C 109.5
C1 S1 C5 97.05(8)

loop_
_geom_bond_atom_site_label_1
_geom_bond_atom_site_label_2
_geom_bond_distance
C1 C2 1.518(2)
C1 S1 1.8086(17)
C1 H1A 0.9900
C1 H1B 0.9900
C2 N3 1.4637(18)
C2 H2A 0.9900
C2 H2B 0.9900
N3 C6 1.366(2)
N3 C4 1.462(2)
C4 C5 1.522(2)
C4 H4A 0.9900
C4 H4B 0.9900
C5 S1 1.8140(17)
C5 H5A 0.9900
C5 H5B 0.9900
C6 N18 1.3270(19)
C6 C7 1.453(2)
C7 N8 1.303(2)
C7 H7 0.9500
N8 C9 1.372(2)
C9 C10 1.417(2)
C9 C17 1.4211(19)
C10 C11 1.372(2)
C10 H10 0.9500
C11 C12 1.413(2)
C11 H11 0.9500
C12 C16 1.378(2)
C12 N13 1.4013(19)
N13 C14 1.300(2)
C14 O15 1.3768(18)
C14 C19 1.444(2)
O15 C16 1.3810(16)
C16 C17 1.404(2)
C17 N18 1.362(2)
C19 C20 1.379(2)
C19 N23 1.382(2)
C20 N21 1.370(2)
C20 H20 0.9500
N21 C22 1.321(2)
C22 N23 1.354(2)
C22 H22 0.9500
N23 C24 1.467(2)
C24 C25 1.514(2)
C24 H24A 0.9900
C24 H24B 0.9900
C25 H25A 0.9800
C25 H25B 0.9800
C25 H25C 0.9800

loop_
_geom_hbond_atom_site_label_D
_geom_hbond_atom_site_label_H
_geom_hbond_atom_site_label_A
_geom_hbond_distance_DH
_geom_hbond_distance_HA
_geom_hbond_distance_DA
_geom_hbond_angle_DHA
_geom_hbond_site_symmetry_A
_geom_hbond_publ_flag
C4 H4A N21 0.99 2.57 3.539(2) 165.7 4_575 yes
C7 H7 N21 0.95 2.53 3.467(2) 171.2 4_575 yes
C20 H20 S1 0.95 2.78 3.7265(17) 171.6 2_546 yes
C22 H22 N8 0.95 2.44 3.369(2) 164.7 4_666 yes
C24 H24A N13 0.99 2.47 3.069(2) 118.3 . yes

loop_
_geom_torsion_atom_site_label_1
_geom_torsion_atom_site_label_2
_geom_torsion_atom_site_label_3
_geom_torsion_atom_site_label_4
_geom_torsion
S1 C1 C2 N3 -62.38(16)
C1 C2 N3 C6 -115.48(16)
C1 C2 N3 C4 64.08(18)
C6 N3 C4 C5 116.58(17)
C2 N3 C4 C5 -62.96(18)
N3 C4 C5 S1 60.90(17)
C4 N3 C6 N18 -177.94(14)
C2 N3 C6 N18 1.6(2)
C4 N3 C6 C7 2.2(2)
C2 N3 C6 C7 -178.34(14)
N18 C6 C7 N8 -1.9(2)
N3 C6 C7 N8 178.01(15)
C6 C7 N8 C9 0.1(2)
C7 N8 C9 C10 178.98(15)
C7 N8 C9 C17 1.2(2)
N8 C9 C10 C11 -176.17(15)
C17 C9 C10 C11 1.6(2)
C9 C10 C11 C12 -1.1(2)
C10 C11 C12 C16 -0.4(2)
C10 C11 C12 N13 179.09(16)
C16 C12 N13 C14 0.49(17)
C11 C12 N13 C14 -179.01(16)
C12 N13 C14 O15 -0.89(17)
C12 N13 C14 C19 177.28(15)
N13 C14 O15 C16 0.91(17)
C19 C14 O15 C16 -177.55(12)
N13 C12 C16 O15 0.03(17)
C11 C12 C16 O15 179.59(13)
N13 C12 C16 C17 -178.07(14)
C11 C12 C16 C17 1.5(2)
C14 O15 C16 C12 -0.52(15)
C14 O15 C16 C17 177.52(15)
C12 C16 C17 N18 177.07(14)
O15 C16 C17 N18 -0.7(2)
C12 C16 C17 C9 -1.0(2)
O15 C16 C17 C9 -178.75(13)
N8 C9 C17 N18 -0.8(2)
C10 C9 C17 N18 -178.55(14)
N8 C9 C17 C16 177.25(14)
C10 C9 C17 C16 -0.5(2)
N3 C6 N18 C17 -177.73(13)
C7 C6 N18 C17 2.2(2)
C16 C17 N18 C6 -178.81(14)
C9 C17 N18 C6 -0.9(2)
N13 C14 C19 C20 -178.63(16)
O15 C14 C19 C20 -0.4(2)
N13 C14 C19 N23 -3.4(3)
O15 C14 C19 N23 174.79(13)
N23 C19 C20 N21 0.12(18)
C14 C19 C20 N21 176.06(15)
C19 C20 N21 C22 0.05(18)
C20 N21 C22 N23 -0.21(18)
N21 C22 N23 C19 0.28(18)
N21 C22 N23 C24 176.46(14)
C20 C19 N23 C22 -0.23(17)
C14 C19 N23 C22 -176.41(15)
C20 C19 N23 C24 -176.24(14)
C14 C19 N23 C24 7.6(2)
C22 N23 C24 C25 -90.71(18)
C19 N23 C24 C25 84.60(19)
C2 C1 S1 C5 54.16(13)
C4 C5 S1 C1 -53.80(13)
